data_8104701
loop_
_publ_author_name
'Buthelezi, Sipho'
'Ibrahim, Halliru'
'Bala, Muhammad D.'
'Friedrich, Holger B.'

_publ_section_title
;
 Crystal structure of 4-tert-butyl-2-N-(2-pyridylmethyl)aminophenol,
 C16H20N2O
;
_journal_issue 4
_journal_name_full 'Zeitschrift f\"ur Kristallographie - New Crystal Structures'
_journal_page_first 753
_journal_page_last 756
_journal_paper_doi 10.1515/ncrs-2021-0065
_journal_volume 236
_journal_year 2021
_chemical_formula_moiety 'C16 H20 N2 O'
_chemical_formula_sum 'C16 H20 N2 O'
_chemical_formula_weight 256.34
_space_group_crystal_system monoclinic
_space_group_IT_number 14
_space_group_name_Hall '-P 2ybc'
_space_group_name_H-M_alt 'P 1 21/c 1'
_atom_sites_solution_hydrogens geom
_atom_sites_solution_primary dual
_cell_angle_alpha 90
_cell_angle_beta 101.2420(10)
_cell_angle_gamma 90
_cell_formula_units_Z 8
_cell_length_a 9.7933(2)
_cell_length_b 17.5290(3)
_cell_length_c 17.1148(3)
_cell_measurement_reflns_used 7565
_cell_measurement_temperature 150.0
_cell_measurement_theta_max 28.42
_cell_measurement_theta_min 3.71
_cell_volume 2881.67(9)
_computing_molecular_graphics 'Olex2 1.3 [4]'
_computing_publication_material 'Olex2 1.3 [4]'
_computing_structure_refinement 'SHELXL 2016/6 [3]'
_computing_structure_solution 'SHELXT 2014/5 [2]'
_diffrn_ambient_temperature 150.0
_diffrn_measured_fraction_theta_full 0.991
_diffrn_measured_fraction_theta_max 0.989
_diffrn_measurement_device_type 'Bruker APEX-II CCD [1]'
_diffrn_measurement_method '\f and \w scans'
_diffrn_radiation_monochromator graphite
_diffrn_radiation_type MoK\a
_diffrn_radiation_wavelength 0.71073
_diffrn_reflns_av_R_equivalents 0.0226
_diffrn_reflns_av_unetI/netI 0.0253
_diffrn_reflns_Laue_measured_fraction_full 0.991
_diffrn_reflns_Laue_measured_fraction_max 0.989
_diffrn_reflns_limit_h_max 11
_diffrn_reflns_limit_h_min -5
_diffrn_reflns_limit_k_max 21
_diffrn_reflns_limit_k_min -21
_diffrn_reflns_limit_l_max 20
_diffrn_reflns_limit_l_min -21
_diffrn_reflns_number 17539
_diffrn_reflns_point_group_measured_fraction_full 0.991
_diffrn_reflns_point_group_measured_fraction_max 0.989
_diffrn_reflns_theta_full 25.242
_diffrn_reflns_theta_max 26.020
_diffrn_reflns_theta_min 2.427
_diffrn_standards_number 0
_exptl_absorpt_coefficient_mu 0.074
_exptl_absorpt_correction_T_max 0.7457
_exptl_absorpt_correction_T_min 0.6935
_exptl_absorpt_correction_type multi-scan
_exptl_absorpt_process_details
;
SADABS-2008/1 (Bruker,2008) was used for absorption correction.
wR2(int) was 0.0453 before and 0.0352 after correction.
The Ratio of minimum to maximum transmission is 0.9300.
The \l/2 correction factor is 0.0015.
;
_exptl_crystal_colour yellow
_exptl_crystal_colour_primary yellow
_exptl_crystal_density_diffrn 1.182
_exptl_crystal_density_meas .
_exptl_crystal_description needle
_exptl_crystal_F_000 1104
_exptl_crystal_size_max 0.18
_exptl_crystal_size_mid 0.14
_exptl_crystal_size_min 0.12
_refine_diff_density_max 0.215
_refine_diff_density_min -0.164
_refine_diff_density_rms 0.034
_refine_ls_extinction_coef .
_refine_ls_extinction_method none
_refine_ls_goodness_of_fit_ref 1.015
_refine_ls_hydrogen_treatment constr
_refine_ls_matrix_type full
_refine_ls_number_parameters 351
_refine_ls_number_reflns 5603
_refine_ls_number_restraints 1
_refine_ls_restrained_S_all 1.015
_refine_ls_R_factor_all 0.0612
_refine_ls_R_factor_gt 0.0402
_refine_ls_shift/su_max 0.000
_refine_ls_shift/su_mean 0.000
_refine_ls_structure_factor_coef Fsqd
_refine_ls_weighting_details 'w=1/[\s^2^(Fo^2^)+(0.0479P)^2^+0.8996P] where P=(Fo^2^+2Fc^2^)/3'
_refine_ls_weighting_scheme calc
_refine_ls_wR_factor_gt 0.0976
_refine_ls_wR_factor_ref 0.1106
_reflns_Friedel_coverage 0.000
_reflns_Friedel_fraction_full .
_reflns_Friedel_fraction_max .
_reflns_number_gt 4178
_reflns_number_total 5603
_reflns_threshold_expression 'I > 2\s(I)'
_cod_data_source_file suppl_j_ncrs-2021-0065_suppl.cif
_cod_data_source_block 2
_cod_database_code 8104701
_shelx_space_group_comment
;
The symmetry employed for this shelxl refinement is uniquely defined
by the following loop, which should always be used as a source of
symmetry information in preference to the above space-group names.
They are only intended as comments.
;
_shelx_estimated_absorpt_t_max 0.991
_shelx_estimated_absorpt_t_min 0.987
_olex2_refinement_description
;
1. Fixed Uiso
 At 1.2 times of:
  All C(H) groups, All C(H,H) groups, All N(H) groups
 At 1.5 times of:
  All C(H,H,H) groups, All O(H) groups
2. Rigid bond restraints
 C14, C16
 with sigma for 1-2 distances of 0.001 and sigma for 1-3 distances of 0.001
3.a Secondary CH2 refined with riding coordinates:
 C6(H6A,H6B), C22(H22A,H22B)
3.b Aromatic/amide H refined with riding coordinates:
 N2(H2), C1(H1A), C2(H2A), C3(H3), C4(H4), C9(H9), C10(H10), C12(H12), N4(H4A),
  C17(H17), C18(H18), C19(H19), C20(H20), C25(H25), C26(H26), C28(H28)
3.c Idealised Me refined as rotating group:
 C13(H13A,H13B,H13C), C14(H14A,H14B,H14C), C15(H15A,H15B,H15C), C29(H29A,H29B,
 H29C), C30(H30A,H30B,H30C), C31(H31A,H31B,H31C)
3.d Idealised tetrahedral OH refined as rotating group:
 O1(H1), O2(H2B)
;

loop_
_space_group_symop_operation_xyz
'x, y, z'
'-x, y+1/2, -z+1/2'
'-x, -y, -z'
'x, -y-1/2, z-1/2'

loop_
_atom_site_label
_atom_site_type_symbol
_atom_site_fract_x
_atom_site_fract_y
_atom_site_fract_z
_atom_site_U_iso_or_equiv
_atom_site_adp_type
_atom_site_occupancy
_atom_site_site_symmetry_order
_atom_site_calc_flag
_atom_site_refinement_flags_posn
_atom_site_refinement_flags_adp
_atom_site_refinement_flags_occupancy
_atom_site_disorder_assembly
_atom_site_disorder_group
O1 O 0.01083(11) 0.76479(7) 0.55042(7) 0.0410(3) Uani 1 1 d . . . . .
H1 H -0.068471 0.776783 0.558228 0.061 Uiso 1 1 calc R U . . .
N1 N 0.25461(13) 0.43813(7) 0.62008(7) 0.0315(3) Uani 1 1 d . . . . .
N2 N 0.14903(15) 0.63258(8) 0.55843(8) 0.0420(4) Uani 1 1 d . . . . .
H2 H 0.089983 0.647655 0.515684 0.050 Uiso 1 1 calc R U . . .
C1 C 0.20920(17) 0.37824(9) 0.65629(10) 0.0388(4) Uani 1 1 d . . . . .
H1A H 0.270278 0.336129 0.669863 0.047 Uiso 1 1 calc R U . . .
C2 C 0.07918(18) 0.37431(9) 0.67492(10) 0.0406(4) Uani 1 1 d . . . . .
H2A H 0.050658 0.330342 0.699961 0.049 Uiso 1 1 calc R U . . .
C3 C -0.00866(17) 0.43567(9) 0.65638(10) 0.0407(4) Uani 1 1 d . . . . .
H3 H -0.098479 0.435340 0.669587 0.049 Uiso 1 1 calc R U . . .
C4 C 0.03538(17) 0.49760(9) 0.61839(10) 0.0382(4) Uani 1 1 d . . . . .
H4 H -0.024073 0.540383 0.604831 0.046 Uiso 1 1 calc R U . . .
C5 C 0.16757(15) 0.49700(8) 0.60006(9) 0.0300(3) Uani 1 1 d . . . . .
C6 C 0.22218(17) 0.56163(9) 0.55603(10) 0.0362(4) Uani 1 1 d . . . . .
H6A H 0.321819 0.569701 0.579406 0.043 Uiso 1 1 calc R U . . .
H6B H 0.215659 0.546465 0.499700 0.043 Uiso 1 1 calc R U . . .
C7 C 0.16888(15) 0.67771(8) 0.62594(9) 0.0314(3) Uani 1 1 d . . . . .
C8 C 0.09579(15) 0.74693(9) 0.62191(9) 0.0319(3) Uani 1 1 d . . . . .
C9 C 0.11624(17) 0.79382(9) 0.68732(10) 0.0387(4) Uani 1 1 d . . . . .
H9 H 0.068952 0.841366 0.684326 0.046 Uiso 1 1 calc R U . . .
C10 C 0.20493(17) 0.77316(9) 0.75804(10) 0.0379(4) Uani 1 1 d . . . . .
H10 H 0.216736 0.806702 0.802446 0.045 Uiso 1 1 calc R U . . .
C11 C 0.27612(15) 0.70450(9) 0.76462(9) 0.0323(3) Uani 1 1 d . . . . .
C12 C 0.25653(15) 0.65738(8) 0.69747(9) 0.0326(3) Uani 1 1 d . . . . .
H12 H 0.304362 0.610000 0.700557 0.039 Uiso 1 1 calc R U . . .
C13 C 0.51288(18) 0.72856(12) 0.84610(13) 0.0563(5) Uani 1 1 d . . . . .
H13A H 0.554950 0.715393 0.800404 0.084 Uiso 1 1 calc R U . . .
H13B H 0.577900 0.716024 0.895576 0.084 Uiso 1 1 calc R U . . .
H13C H 0.492110 0.783280 0.845018 0.084 Uiso 1 1 calc R U . . .
C14 C 0.3169(2) 0.70268(13) 0.91527(11) 0.0600(5) Uani 1 1 d . U . . .
H14A H 0.302259 0.757897 0.917310 0.090 Uiso 1 1 calc R U . . .
H14B H 0.381652 0.686370 0.963466 0.090 Uiso 1 1 calc R U . . .
H14C H 0.227732 0.676297 0.912024 0.090 Uiso 1 1 calc R U . . .
C15 C 0.4137(2) 0.59804(10) 0.84570(12) 0.0530(5) Uani 1 1 d . . . . .
H15A H 0.327645 0.568031 0.838046 0.079 Uiso 1 1 calc R U . . .
H15B H 0.471170 0.586084 0.897796 0.079 Uiso 1 1 calc R U . . .
H15C H 0.465105 0.585532 0.803677 0.079 Uiso 1 1 calc R U . . .
C16 C 0.37781(17) 0.68314(10) 0.84190(10) 0.0391(4) Uani 1 1 d . U . . .
O2 O 0.51267(10) 0.45625(6) 0.58823(6) 0.0317(2) Uani 1 1 d . . . . .
H2B H 0.433405 0.448696 0.598625 0.048 Uiso 1 1 calc R U . . .
N3 N 0.74829(13) 0.79088(7) 0.58469(7) 0.0314(3) Uani 1 1 d . . . . .
N4 N 0.64815(15) 0.58821(7) 0.57139(8) 0.0385(3) Uani 1 1 d . . . . .
H4A H 0.588425 0.566971 0.532379 0.046 Uiso 1 1 calc R U . . .
C17 C 0.70414(18) 0.85807(9) 0.60786(10) 0.0386(4) Uani 1 1 d . . . . .
H17 H 0.761755 0.901513 0.606810 0.046 Uiso 1 1 calc R U . . .
C18 C 0.58012(18) 0.86768(10) 0.63306(10) 0.0393(4) Uani 1 1 d . . . . .
H18 H 0.552537 0.916480 0.648510 0.047 Uiso 1 1 calc R U . . .
C19 C 0.49703(17) 0.80457(10) 0.63528(10) 0.0385(4) Uani 1 1 d . . . . .
H19 H 0.411146 0.808910 0.652859 0.046 Uiso 1 1 calc R U . . .
C20 C 0.54064(16) 0.73503(9) 0.61156(9) 0.0352(4) Uani 1 1 d . . . . .
H20 H 0.484966 0.690820 0.612710 0.042 Uiso 1 1 calc R U . . .
C21 C 0.66606(15) 0.73005(8) 0.58605(8) 0.0270(3) Uani 1 1 d . . . . .
C22 C 0.71764(18) 0.65680(8) 0.55486(9) 0.0338(4) Uani 1 1 d . . . . .
H22A H 0.708246 0.661482 0.496407 0.041 Uiso 1 1 calc R U . . .
H22B H 0.818067 0.651432 0.577863 0.041 Uiso 1 1 calc R U . . .
C23 C 0.67035(15) 0.55400(8) 0.64535(8) 0.0272(3) Uani 1 1 d . . . . .
C24 C 0.59976(14) 0.48582(8) 0.65453(8) 0.0264(3) Uani 1 1 d . . . . .
C25 C 0.62153(16) 0.45004(9) 0.72707(9) 0.0324(3) Uani 1 1 d . . . . .
H25 H 0.573853 0.403798 0.732790 0.039 Uiso 1 1 calc R U . . .
C26 C 0.71207(16) 0.48020(9) 0.79239(9) 0.0330(4) Uani 1 1 d . . . . .
H26 H 0.725633 0.454319 0.842081 0.040 Uiso 1 1 calc R U . . .
C27 C 0.78302(15) 0.54782(8) 0.78584(9) 0.0276(3) Uani 1 1 d . . . . .
C28 C 0.76030(15) 0.58375(8) 0.71167(9) 0.0279(3) Uani 1 1 d . . . . .
H28 H 0.807767 0.630108 0.706142 0.034 Uiso 1 1 calc R U . . .
C29 C 0.8365(2) 0.56973(11) 0.93454(10) 0.0492(5) Uani 1 1 d . . . . .
H29A H 0.747097 0.596075 0.930524 0.074 Uiso 1 1 calc R U . . .
H29B H 0.904474 0.591645 0.978435 0.074 Uiso 1 1 calc R U . . .
H29C H 0.824339 0.515363 0.944664 0.074 Uiso 1 1 calc R U . . .
C30 C 0.91793(19) 0.66420(9) 0.84696(11) 0.0442(4) Uani 1 1 d . . . . .
H30A H 0.965985 0.671113 0.802306 0.066 Uiso 1 1 calc R U . . .
H30B H 0.976728 0.683451 0.895956 0.066 Uiso 1 1 calc R U . . .
H30C H 0.829835 0.692394 0.836408 0.066 Uiso 1 1 calc R U . . .
C31 C 1.02508(18) 0.53460(11) 0.86177(11) 0.0489(5) Uani 1 1 d . . . . .
H31A H 1.007664 0.480165 0.868505 0.073 Uiso 1 1 calc R U . . .
H31B H 1.093812 0.552898 0.907381 0.073 Uiso 1 1 calc R U . . .
H31C H 1.060811 0.542242 0.812698 0.073 Uiso 1 1 calc R U . . .
C32 C 0.88861(16) 0.57926(9) 0.85665(9) 0.0320(3) Uani 1 1 d . . . . .

loop_
_atom_site_aniso_label
_atom_site_aniso_U_11
_atom_site_aniso_U_22
_atom_site_aniso_U_33
_atom_site_aniso_U_23
_atom_site_aniso_U_13
_atom_site_aniso_U_12
O1 0.0353(6) 0.0457(7) 0.0436(7) 0.0118(5) 0.0118(5) 0.0103(5)
N1 0.0290(7) 0.0303(7) 0.0359(7) -0.0025(6) 0.0081(5) 0.0012(5)
N2 0.0534(9) 0.0289(7) 0.0396(8) -0.0013(6) -0.0011(6) 0.0073(6)
C1 0.0396(9) 0.0320(9) 0.0473(10) 0.0050(7) 0.0143(8) 0.0067(7)
C2 0.0447(10) 0.0310(9) 0.0506(10) 0.0014(7) 0.0206(8) -0.0012(7)
C3 0.0322(9) 0.0389(10) 0.0547(11) -0.0060(8) 0.0176(8) -0.0009(7)
C4 0.0330(8) 0.0310(9) 0.0515(10) -0.0038(7) 0.0103(7) 0.0044(7)
C5 0.0316(8) 0.0275(8) 0.0302(8) -0.0072(6) 0.0039(6) -0.0017(6)
C6 0.0412(9) 0.0270(8) 0.0409(9) -0.0032(7) 0.0092(7) -0.0002(7)
C7 0.0292(8) 0.0254(8) 0.0407(9) 0.0017(7) 0.0098(7) -0.0033(6)
C8 0.0272(8) 0.0290(8) 0.0409(9) 0.0080(7) 0.0102(6) 0.0002(6)
C9 0.0382(9) 0.0293(9) 0.0518(10) 0.0023(7) 0.0170(8) 0.0086(7)
C10 0.0379(9) 0.0327(9) 0.0450(10) -0.0055(7) 0.0127(7) 0.0005(7)
C11 0.0259(8) 0.0297(8) 0.0420(9) 0.0000(7) 0.0088(6) -0.0041(6)
C12 0.0289(8) 0.0236(8) 0.0449(9) 0.0021(7) 0.0061(7) 0.0015(6)
C13 0.0358(10) 0.0556(12) 0.0712(13) 0.0125(10) -0.0053(9) -0.0096(9)
C14 0.0550(12) 0.0793(15) 0.0421(10) -0.0035(10) 0.0010(8) 0.0059(11)
C15 0.0524(11) 0.0440(11) 0.0549(12) 0.0097(9) -0.0082(9) -0.0003(9)
C16 0.0315(9) 0.0382(9) 0.0450(9) 0.0007(7) 0.0007(7) -0.0029(7)
O2 0.0275(5) 0.0356(6) 0.0321(6) -0.0044(5) 0.0062(4) -0.0064(5)
N3 0.0329(7) 0.0275(7) 0.0349(7) 0.0004(5) 0.0093(5) -0.0012(5)
N4 0.0575(9) 0.0268(7) 0.0276(7) 0.0017(5) -0.0002(6) -0.0111(6)
C17 0.0428(9) 0.0266(8) 0.0488(10) -0.0041(7) 0.0148(8) -0.0058(7)
C18 0.0447(10) 0.0323(9) 0.0435(10) -0.0045(7) 0.0149(8) 0.0037(7)
C19 0.0339(9) 0.0434(10) 0.0410(9) -0.0013(7) 0.0143(7) 0.0015(7)
C20 0.0350(8) 0.0343(9) 0.0373(9) 0.0007(7) 0.0094(7) -0.0062(7)
C21 0.0317(8) 0.0269(8) 0.0214(7) 0.0033(6) 0.0031(6) -0.0009(6)
C22 0.0472(10) 0.0247(8) 0.0305(8) 0.0029(6) 0.0103(7) -0.0008(7)
C23 0.0303(8) 0.0220(7) 0.0295(8) -0.0001(6) 0.0065(6) 0.0037(6)
C24 0.0237(7) 0.0253(8) 0.0303(8) -0.0046(6) 0.0055(6) 0.0000(6)
C25 0.0354(8) 0.0262(8) 0.0359(8) 0.0027(6) 0.0079(7) -0.0063(6)
C26 0.0383(9) 0.0299(8) 0.0303(8) 0.0062(6) 0.0051(7) -0.0019(7)
C27 0.0258(7) 0.0247(8) 0.0320(8) -0.0004(6) 0.0045(6) 0.0033(6)
C28 0.0294(8) 0.0198(7) 0.0347(8) -0.0003(6) 0.0065(6) -0.0022(6)
C29 0.0552(11) 0.0584(12) 0.0325(9) -0.0065(8) 0.0050(8) -0.0118(9)
C30 0.0468(10) 0.0356(10) 0.0440(10) -0.0050(8) -0.0061(8) -0.0067(8)
C31 0.0367(10) 0.0489(11) 0.0549(11) -0.0084(9) -0.0066(8) 0.0076(8)
C32 0.0318(8) 0.0298(8) 0.0324(8) -0.0011(6) 0.0010(6) 0.0009(6)

loop_
_atom_type_symbol
_atom_type_description
_atom_type_scat_dispersion_real
_atom_type_scat_dispersion_imag
_atom_type_scat_source
C C 0.0033 0.0016 'International Tables Vol C Tables 4.2.6.8 and 6.1.1.4'
H H 0.0000 0.0000 'International Tables Vol C Tables 4.2.6.8 and 6.1.1.4'
N N 0.0061 0.0033 'International Tables Vol C Tables 4.2.6.8 and 6.1.1.4'
O O 0.0106 0.0060 'International Tables Vol C Tables 4.2.6.8 and 6.1.1.4'

loop_
_geom_angle_atom_site_label_1
_geom_angle_atom_site_label_2
_geom_angle_atom_site_label_3
_geom_angle
_geom_angle_site_symmetry_1
_geom_angle_site_symmetry_3
C8 O1 H1 109.5 . .
C1 N1 C5 118.05(13) . .
C6 N2 H2 119.1 . .
C7 N2 H2 119.1 . .
C7 N2 C6 121.90(13) . .
N1 C1 H1A 118.2 . .
N1 C1 C2 123.62(15) . .
C2 C1 H1A 118.2 . .
C1 C2 H2A 120.9 . .
C1 C2 C3 118.28(15) . .
C3 C2 H2A 120.9 . .
C2 C3 H3 120.5 . .
C2 C3 C4 119.09(15) . .
C4 C3 H3 120.5 . .
C3 C4 H4 120.3 . .
C3 C4 C5 119.45(15) . .
C5 C4 H4 120.3 . .
N1 C5 C4 121.47(14) . .
N1 C5 C6 115.76(13) . .
C4 C5 C6 122.77(14) . .
N2 C6 C5 113.95(13) . .
N2 C6 H6A 108.8 . .
N2 C6 H6B 108.8 . .
C5 C6 H6A 108.8 . .
C5 C6 H6B 108.8 . .
H6A C6 H6B 107.7 . .
N2 C7 C8 117.79(14) . .
N2 C7 C12 123.28(14) . .
C12 C7 C8 118.93(14) . .
O1 C8 C7 117.05(14) . .
C9 C8 O1 123.82(14) . .
C9 C8 C7 119.08(14) . .
C8 C9 H9 119.3 . .
C8 C9 C10 121.36(15) . .
C10 C9 H9 119.3 . .
C9 C10 H10 119.5 . .
C11 C10 C9 121.03(15) . .
C11 C10 H10 119.5 . .
C10 C11 C12 117.42(14) . .
C10 C11 C16 120.84(14) . .
C12 C11 C16 121.68(14) . .
C7 C12 C11 122.15(14) . .
C7 C12 H12 118.9 . .
C11 C12 H12 118.9 . .
H13A C13 H13B 109.5 . .
H13A C13 H13C 109.5 . .
H13B C13 H13C 109.5 . .
C16 C13 H13A 109.5 . .
C16 C13 H13B 109.5 . .
C16 C13 H13C 109.5 . .
H14A C14 H14B 109.5 . .
H14A C14 H14C 109.5 . .
H14B C14 H14C 109.5 . .
C16 C14 H14A 109.5 . .
C16 C14 H14B 109.5 . .
C16 C14 H14C 109.5 . .
H15A C15 H15B 109.5 . .
H15A C15 H15C 109.5 . .
H15B C15 H15C 109.5 . .
C16 C15 H15A 109.5 . .
C16 C15 H15B 109.5 . .
C16 C15 H15C 109.5 . .
C13 C16 C11 108.77(14) . .
C14 C16 C11 111.12(14) . .
C14 C16 C13 108.42(16) . .
C14 C16 C15 107.83(16) . .
C15 C16 C11 112.22(14) . .
C15 C16 C13 108.38(15) . .
C24 O2 H2B 109.5 . .
C21 N3 C17 117.68(13) . .
C22 N4 H4A 118.4 . .
C23 N4 H4A 118.4 . .
C23 N4 C22 123.28(13) . .
N3 C17 H17 118.1 . .
N3 C17 C18 123.73(15) . .
C18 C17 H17 118.1 . .
C17 C18 H18 120.9 . .
C17 C18 C19 118.18(15) . .
C19 C18 H18 120.9 . .
C18 C19 H19 120.6 . .
C18 C19 C20 118.89(15) . .
C20 C19 H19 120.6 . .
C19 C20 H20 120.2 . .
C19 C20 C21 119.58(14) . .
C21 C20 H20 120.2 . .
N3 C21 C20 121.92(13) . .
N3 C21 C22 115.20(13) . .
C20 C21 C22 122.83(13) . .
N4 C22 C21 115.89(13) . .
N4 C22 H22A 108.3 . .
N4 C22 H22B 108.3 . .
C21 C22 H22A 108.3 . .
C21 C22 H22B 108.3 . .
H22A C22 H22B 107.4 . .
N4 C23 C24 118.67(13) . .
N4 C23 C28 123.08(13) . .
C28 C23 C24 118.25(13) . .
O2 C24 C23 117.77(12) . .
C25 C24 O2 122.34(13) . .
C25 C24 C23 119.86(13) . .
C24 C25 H25 119.4 . .
C24 C25 C26 121.16(14) . .
C26 C25 H25 119.4 . .
C25 C26 H26 119.7 . .
C25 C26 C27 120.70(14) . .
C27 C26 H26 119.7 . .
C26 C27 C28 117.70(13) . .
C26 C27 C32 120.89(13) . .
C28 C27 C32 121.32(13) . .
C23 C28 C27 122.33(13) . .
C23 C28 H28 118.8 . .
C27 C28 H28 118.8 . .
H29A C29 H29B 109.5 . .
H29A C29 H29C 109.5 . .
H29B C29 H29C 109.5 . .
C32 C29 H29A 109.5 . .
C32 C29 H29B 109.5 . .
C32 C29 H29C 109.5 . .
H30A C30 H30B 109.5 . .
H30A C30 H30C 109.5 . .
H30B C30 H30C 109.5 . .
C32 C30 H30A 109.5 . .
C32 C30 H30B 109.5 . .
C32 C30 H30C 109.5 . .
H31A C31 H31B 109.5 . .
H31A C31 H31C 109.5 . .
H31B C31 H31C 109.5 . .
C32 C31 H31A 109.5 . .
C32 C31 H31B 109.5 . .
C32 C31 H31C 109.5 . .
C27 C32 C31 107.87(12) . .
C29 C32 C27 111.21(13) . .
C29 C32 C30 107.61(14) . .
C29 C32 C31 109.25(14) . .
C30 C32 C27 112.05(12) . .
C30 C32 C31 108.79(14) . .

loop_
_geom_bond_atom_site_label_1
_geom_bond_atom_site_label_2
_geom_bond_distance
_geom_bond_site_symmetry_2
O1 H1 0.8400 .
O1 C8 1.3749(18) .
N1 C1 1.338(2) .
N1 C5 1.3398(19) .
N2 H2 0.8800 .
N2 C6 1.440(2) .
N2 C7 1.382(2) .
C1 H1A 0.9500 .
C1 C2 1.373(2) .
C2 H2A 0.9500 .
C2 C3 1.375(2) .
C3 H3 0.9500 .
C3 C4 1.377(2) .
C4 H4 0.9500 .
C4 C5 1.390(2) .
C5 C6 1.515(2) .
C6 H6A 0.9900 .
C6 H6B 0.9900 .
C7 C8 1.404(2) .
C7 C12 1.397(2) .
C8 C9 1.372(2) .
C9 H9 0.9500 .
C9 C10 1.393(2) .
C10 H10 0.9500 .
C10 C11 1.384(2) .
C11 C12 1.398(2) .
C11 C16 1.539(2) .
C12 H12 0.9500 .
C13 H13A 0.9800 .
C13 H13B 0.9800 .
C13 H13C 0.9800 .
C13 C16 1.534(2) .
C14 H14A 0.9800 .
C14 H14B 0.9800 .
C14 H14C 0.9800 .
C14 C16 1.530(3) .
C15 H15A 0.9800 .
C15 H15B 0.9800 .
C15 H15C 0.9800 .
C15 C16 1.531(2) .
O2 H2B 0.8400 .
O2 C24 1.3808(16) .
N3 C17 1.341(2) .
N3 C21 1.3392(18) .
N4 H4A 0.8800 .
N4 C22 1.4366(19) .
N4 C23 1.3790(19) .
C17 H17 0.9500 .
C17 C18 1.376(2) .
C18 H18 0.9500 .
C18 C19 1.378(2) .
C19 H19 0.9500 .
C19 C20 1.379(2) .
C20 H20 0.9500 .
C20 C21 1.384(2) .
C21 C22 1.515(2) .
C22 H22A 0.9900 .
C22 H22B 0.9900 .
C23 C24 1.405(2) .
C23 C28 1.395(2) .
C24 C25 1.370(2) .
C25 H25 0.9500 .
C25 C26 1.389(2) .
C26 H26 0.9500 .
C26 C27 1.390(2) .
C27 C28 1.396(2) .
C27 C32 1.534(2) .
C28 H28 0.9500 .
C29 H29A 0.9800 .
C29 H29B 0.9800 .
C29 H29C 0.9800 .
C29 C32 1.527(2) .
C30 H30A 0.9800 .
C30 H30B 0.9800 .
C30 H30C 0.9800 .
C30 C32 1.532(2) .
C31 H31A 0.9800 .
C31 H31B 0.9800 .
C31 H31C 0.9800 .
C31 C32 1.537(2) .

loop_
_geom_hbond_atom_site_label_D
_geom_hbond_atom_site_label_H
_geom_hbond_atom_site_label_A
_geom_hbond_distance_DH
_geom_hbond_distance_HA
_geom_hbond_distance_DA
_geom_hbond_angle_DHA
_geom_hbond_site_symmetry_A
O1 H1 N3 0.84 1.95 2.7841(16) 171.8 1_455
O2 H2B N1 0.84 1.87 2.7060(16) 176.5 .
N4 H4A O2 0.88 2.15 2.9788(16) 157.4 3_666

loop_
_geom_torsion_atom_site_label_1
_geom_torsion_atom_site_label_2
_geom_torsion_atom_site_label_3
_geom_torsion_atom_site_label_4
_geom_torsion
_geom_torsion_site_symmetry_1
_geom_torsion_site_symmetry_2
_geom_torsion_site_symmetry_3
_geom_torsion_site_symmetry_4
O1 C8 C9 C10 -179.23(14) . . . .
N1 C1 C2 C3 -0.9(3) . . . .
N1 C5 C6 N2 -160.71(13) . . . .
N2 C7 C8 O1 -0.6(2) . . . .
N2 C7 C8 C9 -178.29(15) . . . .
N2 C7 C12 C11 179.20(15) . . . .
C1 N1 C5 C4 2.1(2) . . . .
C1 N1 C5 C6 -177.42(14) . . . .
C1 C2 C3 C4 1.5(3) . . . .
C2 C3 C4 C5 -0.4(3) . . . .
C3 C4 C5 N1 -1.5(2) . . . .
C3 C4 C5 C6 177.97(15) . . . .
C4 C5 C6 N2 19.8(2) . . . .
C5 N1 C1 C2 -0.9(2) . . . .
C6 N2 C7 C8 178.27(14) . . . .
C6 N2 C7 C12 -2.3(2) . . . .
C7 N2 C6 C5 75.32(19) . . . .
C7 C8 C9 C10 -1.8(2) . . . .
C8 C7 C12 C11 -1.4(2) . . . .
C8 C9 C10 C11 0.3(2) . . . .
C9 C10 C11 C12 0.6(2) . . . .
C9 C10 C11 C16 177.88(14) . . . .
C10 C11 C12 C7 -0.1(2) . . . .
C10 C11 C16 C13 -76.02(19) . . . .
C10 C11 C16 C14 43.3(2) . . . .
C10 C11 C16 C15 164.07(16) . . . .
C12 C7 C8 O1 179.93(13) . . . .
C12 C7 C8 C9 2.3(2) . . . .
C12 C11 C16 C13 101.11(18) . . . .
C12 C11 C16 C14 -139.62(16) . . . .
C12 C11 C16 C15 -18.8(2) . . . .
C16 C11 C12 C7 -177.27(14) . . . .
O2 C24 C25 C26 178.57(13) . . . .
N3 C17 C18 C19 0.6(3) . . . .
N3 C21 C22 N4 167.10(13) . . . .
N4 C23 C24 O2 0.7(2) . . . .
N4 C23 C24 C25 179.02(14) . . . .
N4 C23 C28 C27 -179.10(14) . . . .
C17 N3 C21 C20 -1.1(2) . . . .
C17 N3 C21 C22 176.70(13) . . . .
C17 C18 C19 C20 -0.6(2) . . . .
C18 C19 C20 C21 -0.1(2) . . . .
C19 C20 C21 N3 1.0(2) . . . .
C19 C20 C21 C22 -176.61(14) . . . .
C20 C21 C22 N4 -15.2(2) . . . .
C21 N3 C17 C18 0.3(2) . . . .
C22 N4 C23 C24 -178.26(14) . . . .
C22 N4 C23 C28 1.5(2) . . . .
C23 N4 C22 C21 -75.31(19) . . . .
C23 C24 C25 C26 0.4(2) . . . .
C24 C23 C28 C27 0.6(2) . . . .
C24 C25 C26 C27 0.1(2) . . . .
C25 C26 C27 C28 -0.2(2) . . . .
C25 C26 C27 C32 -176.91(14) . . . .
C26 C27 C28 C23 -0.2(2) . . . .
C26 C27 C32 C29 -40.63(19) . . . .
C26 C27 C32 C30 -161.12(15) . . . .
C26 C27 C32 C31 79.15(18) . . . .
C28 C23 C24 O2 -179.01(12) . . . .
C28 C23 C24 C25 -0.7(2) . . . .
C28 C27 C32 C29 142.80(15) . . . .
C28 C27 C32 C30 22.3(2) . . . .
C28 C27 C32 C31 -97.42(17) . . . .
C32 C27 C28 C23 176.51(13) . . . .
